data_8107173
loop_
_publ_author_name
'Liu, Penghua'
'Xing, Jiangtao'
'Wang, Zhiqiang'
'Wang, Baomin'

_publ_section_title
;
 Crystal structure of the cocrystal
 1,3,5,7-tetranitro-1,3,5,7-tetrazoctane &#x2500; 2,3-dihydroindole (1/1),
 C12H17N9O8
;
_journal_issue 4
_journal_name_full 'Zeitschrift f\"ur Kristallographie - New Crystal Structures'
_journal_page_first 631
_journal_page_last 633
_journal_paper_doi 10.1515/ncrs-2022-0175
_journal_volume 237
_journal_year 2022
_chemical_formula_moiety 'C4 H8 N8 O8, C8 H9 N'
_chemical_formula_sum 'C12 H17 N9 O8'
_chemical_formula_weight 415.34
_space_group_crystal_system orthorhombic
_space_group_IT_number 33
_space_group_name_Hall 'P 2c -2n'
_space_group_name_H-M_alt 'P n a 21'
_atom_sites_solution_hydrogens mixed
_atom_sites_solution_primary dual
_cell_angle_alpha 90
_cell_angle_beta 90
_cell_angle_gamma 90
_cell_formula_units_Z 4
_cell_length_a 11.376(4)
_cell_length_b 7.966(2)
_cell_length_c 19.076(6)
_cell_measurement_reflns_used 4155
_cell_measurement_temperature 296(2)
_cell_measurement_theta_max 27.39
_cell_measurement_theta_min 2.56
_cell_volume 1728.7(9)
_computing_cell_refinement 'SAINT v8.34A (Bruker, 2013)'
_computing_data_reduction 'SAINT v8.34A (Bruker, 2013)'
_computing_molecular_graphics 'Olex2 (Dolomanov et al., 2009)'
_computing_publication_material 'Olex2 (Dolomanov et al., 2009)'
_computing_structure_refinement 'ShelXL (Sheldrick, 2015)'
_computing_structure_solution 'ShelXT (Sheldrick, 2015)'
_diffrn_ambient_temperature 296.15
_diffrn_measured_fraction_theta_full 0.999
_diffrn_measured_fraction_theta_max 0.999
_diffrn_measurement_device_type 'CCD area detector'
_diffrn_measurement_method 'phi and omega scans'
_diffrn_radiation_monochromator graphite
_diffrn_radiation_type MoK\a
_diffrn_radiation_wavelength 0.71073
_diffrn_reflns_av_R_equivalents 0.0312
_diffrn_reflns_av_unetI/netI 0.0420
_diffrn_reflns_Laue_measured_fraction_full 0.999
_diffrn_reflns_Laue_measured_fraction_max 0.999
_diffrn_reflns_limit_h_max 9
_diffrn_reflns_limit_h_min -13
_diffrn_reflns_limit_k_max 9
_diffrn_reflns_limit_k_min -9
_diffrn_reflns_limit_l_max 21
_diffrn_reflns_limit_l_min -22
_diffrn_reflns_number 8177
_diffrn_reflns_point_group_measured_fraction_full 0.936
_diffrn_reflns_point_group_measured_fraction_max 0.936
_diffrn_reflns_theta_full 25.010
_diffrn_reflns_theta_max 25.010
_diffrn_reflns_theta_min 2.771
_exptl_absorpt_coefficient_mu 0.135
_exptl_absorpt_correction_T_max 0.7456
_exptl_absorpt_correction_T_min 0.6457
_exptl_absorpt_correction_type none
_exptl_absorpt_process_details
;
SADABS-2014/5 (Bruker,2014/5) was used for absorption correction.
wR2(int) was 0.1010 before and 0.0531 after correction.
The Ratio of minimum to maximum transmission is 0.8660.
The \l/2 correction factor is 0.00150.
;
_exptl_crystal_density_diffrn 1.596
_exptl_crystal_density_meas .
_exptl_crystal_description block
_exptl_crystal_F_000 864
_exptl_crystal_size_max 0.11
_exptl_crystal_size_mid 0.1
_exptl_crystal_size_min 0.09
_refine_diff_density_max 0.176
_refine_diff_density_min -0.200
_refine_diff_density_rms 0.037
_refine_ls_abs_structure_details
;
 Flack x determined using 1001 quotients [(I+)-(I-)]/[(I+)+(I-)]
 (Parsons, Flack and Wagner, Acta Cryst. B69 (2013) 249-259).
;
_refine_ls_abs_structure_Flack -0.8(7)
_refine_ls_extinction_coef .
_refine_ls_extinction_method none
_refine_ls_goodness_of_fit_ref 1.050
_refine_ls_hydrogen_treatment constr
_refine_ls_matrix_type full
_refine_ls_number_parameters 262
_refine_ls_number_reflns 2868
_refine_ls_number_restraints 1
_refine_ls_restrained_S_all 1.049
_refine_ls_R_factor_all 0.0420
_refine_ls_R_factor_gt 0.0373
_refine_ls_shift/su_max 0.000
_refine_ls_shift/su_mean 0.000
_refine_ls_structure_factor_coef Fsqd
_refine_ls_weighting_details 'w=1/[\s^2^(Fo^2^)+(0.0391P)^2^+0.2767P] where P=(Fo^2^+2Fc^2^)/3'
_refine_ls_weighting_scheme calc
_refine_ls_wR_factor_gt 0.0879
_refine_ls_wR_factor_ref 0.0908
_reflns_Friedel_coverage 0.813
_reflns_Friedel_fraction_full 0.868
_reflns_Friedel_fraction_max 0.868
_reflns_number_gt 2608
_reflns_number_total 2868
_reflns_threshold_expression 'I > 2\s(I)'
_cod_data_source_file suppl_j_ncrs-2022-0175_suppl.cif
_cod_data_source_block ww
_cod_original_cell_volume 1728.6(9)
_cod_database_code 8107173
_shelx_space_group_comment
;
The symmetry employed for this shelxl refinement is uniquely defined
by the following loop, which should always be used as a source of
symmetry information in preference to the above space-group names.
They are only intended as comments.
;
_shelx_estimated_absorpt_t_max 0.988
_shelx_estimated_absorpt_t_min 0.985
_olex2_refinement_description
;
1. Fixed Uiso
 At 1.2 times of:
  All C(H) groups, All C(H,H) groups, All N(H) groups
2.a Riding coordinates:
 N9(H9)
2.b Secondary CH2 refined with riding coordinates:
 C1(H1A,H1B), C2(H2A,H2B), C3(H3A,H3B), C4(H4A,H4B), C5(H5A,H5B), C6(H6A,H6B)
2.c Aromatic/amide H refined with riding coordinates:
 C8(H8), C9(H9A), C10(H10), C11(H11)
;
_olex2_submission_special_instructions 'No special instructions were received'

loop_
_space_group_symop_operation_xyz
'x, y, z'
'-x, -y, z+1/2'
'x+1/2, -y+1/2, z'
'-x+1/2, y+1/2, z+1/2'

loop_
_atom_site_label
_atom_site_type_symbol
_atom_site_fract_x
_atom_site_fract_y
_atom_site_fract_z
_atom_site_U_iso_or_equiv
_atom_site_adp_type
_atom_site_occupancy
_atom_site_site_symmetry_order
_atom_site_calc_flag
_atom_site_refinement_flags_posn
_atom_site_refinement_flags_adp
_atom_site_refinement_flags_occupancy
_atom_site_disorder_assembly
_atom_site_disorder_group
O1 O -0.8248(3) -0.2308(4) -0.47495(19) 0.0764(10) Uani 1 1 d . . . . .
O2 O -0.7422(3) -0.4766(5) -0.4762(2) 0.0767(10) Uani 1 1 d . . . . .
O3 O -0.7354(3) -0.8300(4) -0.53740(18) 0.0670(9) Uani 1 1 d . . . . .
O4 O -0.7177(2) -0.8092(3) -0.65001(18) 0.0633(8) Uani 1 1 d . . . . .
O5 O -0.7143(3) -0.4438(4) -0.6994(2) 0.0773(10) Uani 1 1 d . . . . .
O6 O -0.7975(3) -0.1991(4) -0.6932(3) 0.0865(12) Uani 1 1 d . . . . .
O7 O -0.9795(3) 0.0106(3) -0.64065(19) 0.0695(9) Uani 1 1 d . . . . .
O8 O -1.0027(3) -0.0065(3) -0.5281(2) 0.0815(11) Uani 1 1 d . . . . .
N1 N -0.8242(3) -0.3819(4) -0.48659(17) 0.0514(8) Uani 1 1 d . . . . .
N2 N -0.9242(2) -0.4502(3) -0.51380(14) 0.0345(6) Uani 1 1 d . . . . .
N3 N -0.7635(2) -0.7724(3) -0.5946(2) 0.0447(7) Uani 1 1 d . . . . .
N4 N -0.8538(2) -0.6568(3) -0.59558(16) 0.0343(5) Uani 1 1 d . . . . .
N5 N -0.7985(3) -0.3527(4) -0.6893(2) 0.0524(8) Uani 1 1 d . . . . .
N6 N -0.9027(2) -0.4259(3) -0.67167(14) 0.0345(6) Uani 1 1 d . . . . .
N7 N -0.9955(2) -0.0670(3) -0.5864(2) 0.0506(8) Uani 1 1 d . . . . .
N8 N -1.0067(2) -0.2407(3) -0.59208(18) 0.0414(6) Uani 1 1 d . . . . .
C1 C -1.0227(3) -0.3400(4) -0.5289(2) 0.0386(8) Uani 1 1 d . . . . .
H1A H -1.0342 -0.2648 -0.4895 0.046 Uiso 1 1 calc R . . . .
H1B H -1.0933 -0.4072 -0.5339 0.046 Uiso 1 1 calc R . . . .
C2 C -0.9212(3) -0.6272(4) -0.53184(18) 0.0355(7) Uani 1 1 d . . . . .
H2A H -1.0009 -0.6676 -0.5384 0.043 Uiso 1 1 calc R . . . .
H2B H -0.8863 -0.6898 -0.4935 0.043 Uiso 1 1 calc R . . . .
C3 C -0.9034(3) -0.6071(4) -0.66258(17) 0.0340(7) Uani 1 1 d . . . . .
H3A H -0.9836 -0.6479 -0.6658 0.041 Uiso 1 1 calc R . . . .
H3B H -0.8585 -0.6586 -0.7001 0.041 Uiso 1 1 calc R . . . .
C4 C -1.0043(3) -0.3196(4) -0.6605(2) 0.0385(8) Uani 1 1 d . . . . .
H4A H -1.0749 -0.3865 -0.6661 0.046 Uiso 1 1 calc R . . . .
H4B H -1.0054 -0.2328 -0.6962 0.046 Uiso 1 1 calc R . . . .
N9 N -0.6252(4) -0.2716(5) -0.3394(2) 0.0743(11) Uani 1 1 d . . . . .
H9 H -0.6730 -0.3002 -0.3723 0.089 Uiso 1 1 d R . . . .
C5 C -0.5291(7) -0.3883(6) -0.3281(3) 0.103(2) Uani 1 1 d . . . . .
H5A H -0.5060 -0.4413 -0.3718 0.123 Uiso 1 1 calc R . . . .
H5B H -0.5513 -0.4747 -0.2948 0.123 Uiso 1 1 calc R . . . .
C6 C -0.4306(4) -0.2821(7) -0.2995(3) 0.0759(16) Uani 1 1 d . . . . .
H6A H -0.4278 -0.2890 -0.2487 0.091 Uiso 1 1 calc R . . . .
H6B H -0.3555 -0.3181 -0.3183 0.091 Uiso 1 1 calc R . . . .
C7 C -0.4588(3) -0.1082(4) -0.32259(18) 0.0420(8) Uani 1 1 d . . . . .
C8 C -0.3960(4) 0.0374(5) -0.3219(2) 0.0570(10) Uani 1 1 d . . . . .
H8 H -0.3197 0.0405 -0.3045 0.068 Uiso 1 1 calc R . . . .
C9 C -0.4501(5) 0.1822(5) -0.3482(2) 0.0672(13) Uani 1 1 d . . . . .
H9A H -0.4083 0.2826 -0.3484 0.081 Uiso 1 1 calc R . . . .
C10 C -0.5630(5) 0.1802(5) -0.3736(2) 0.0632(12) Uani 1 1 d . . . . .
H10 H -0.5965 0.2780 -0.3913 0.076 Uiso 1 1 calc R . . . .
C11 C -0.6265(4) 0.0332(5) -0.3730(2) 0.0541(9) Uani 1 1 d . . . . .
H11 H -0.7034 0.0309 -0.3894 0.065 Uiso 1 1 calc R . . . .
C12 C -0.5742(3) -0.1108(4) -0.34762(16) 0.0380(7) Uani 1 1 d . . . . .

loop_
_atom_site_aniso_label
_atom_site_aniso_U_11
_atom_site_aniso_U_22
_atom_site_aniso_U_33
_atom_site_aniso_U_23
_atom_site_aniso_U_13
_atom_site_aniso_U_12
O1 0.074(2) 0.0568(18) 0.099(2) -0.0323(18) -0.0111(18) -0.0224(16)
O2 0.0421(16) 0.092(2) 0.096(2) -0.0224(19) -0.0260(16) 0.0047(16)
O3 0.0567(17) 0.0613(18) 0.083(2) 0.0191(16) -0.0087(16) 0.0243(14)
O4 0.0515(16) 0.0547(16) 0.084(2) -0.0061(16) 0.0222(16) 0.0185(12)
O5 0.0390(15) 0.0626(17) 0.130(3) -0.0029(19) 0.0267(17) -0.0001(13)
O6 0.0607(18) 0.0456(15) 0.153(4) 0.0164(19) 0.024(2) -0.0120(14)
O7 0.081(2) 0.0329(14) 0.094(2) 0.0175(16) -0.0100(18) -0.0066(14)
O8 0.107(3) 0.0344(14) 0.103(3) -0.0242(17) 0.036(2) -0.0047(15)
N1 0.0442(18) 0.061(2) 0.0492(17) -0.0132(16) -0.0050(15) -0.0121(16)
N2 0.0324(14) 0.0341(13) 0.0370(15) -0.0052(11) -0.0003(11) -0.0043(11)
N3 0.0310(13) 0.0319(13) 0.0712(19) 0.0028(18) 0.0010(17) 0.0048(11)
N4 0.0313(12) 0.0307(11) 0.0408(13) -0.0022(12) -0.0006(13) 0.0082(10)
N5 0.0387(16) 0.0464(17) 0.072(2) 0.0035(17) 0.0085(16) -0.0046(14)
N6 0.0283(13) 0.0330(12) 0.0422(16) 0.0028(11) 0.0009(11) -0.0007(11)
N7 0.0391(16) 0.0247(13) 0.088(2) -0.001(2) 0.0064(17) -0.0006(11)
N8 0.0465(16) 0.0221(12) 0.0555(15) -0.0015(15) 0.0033(16) -0.0007(10)
C1 0.0332(16) 0.0334(17) 0.049(2) -0.0085(15) 0.0123(15) -0.0035(14)
C2 0.0345(16) 0.0289(14) 0.0431(18) 0.0063(14) -0.0009(14) -0.0002(13)
C3 0.0319(15) 0.0319(15) 0.0382(16) -0.0062(14) -0.0027(14) 0.0003(12)
C4 0.0359(17) 0.0310(15) 0.049(2) 0.0036(16) -0.0093(15) 0.0000(13)
N9 0.092(3) 0.069(2) 0.061(2) -0.0082(19) -0.005(2) -0.036(2)
C5 0.184(7) 0.043(2) 0.081(4) 0.006(3) 0.040(4) 0.001(4)
C6 0.068(3) 0.093(4) 0.066(3) 0.033(3) 0.021(2) 0.048(3)
C7 0.0403(18) 0.0483(19) 0.0375(18) -0.0036(16) 0.0042(14) 0.0065(16)
C8 0.045(2) 0.067(3) 0.059(2) -0.019(2) 0.0040(19) -0.009(2)
C9 0.092(4) 0.041(2) 0.069(3) -0.019(2) 0.029(3) -0.022(2)
C10 0.087(3) 0.038(2) 0.065(3) 0.0027(19) 0.017(2) 0.013(2)
C11 0.048(2) 0.064(2) 0.051(2) -0.0003(19) -0.0037(18) 0.011(2)
C12 0.0452(19) 0.0400(17) 0.0288(16) -0.0050(14) -0.0009(13) -0.0021(15)

loop_
_atom_type_symbol
_atom_type_description
_atom_type_scat_dispersion_real
_atom_type_scat_dispersion_imag
_atom_type_scat_source
C C 0.0033 0.0016 'International Tables Vol C Tables 4.2.6.8 and 6.1.1.4'
H H 0.0000 0.0000 'International Tables Vol C Tables 4.2.6.8 and 6.1.1.4'
N N 0.0061 0.0033 'International Tables Vol C Tables 4.2.6.8 and 6.1.1.4'
O O 0.0106 0.0060 'International Tables Vol C Tables 4.2.6.8 and 6.1.1.4'

loop_
_geom_angle_atom_site_label_1
_geom_angle_atom_site_label_2
_geom_angle_atom_site_label_3
_geom_angle
_geom_angle_site_symmetry_1
_geom_angle_site_symmetry_3
O1 N1 N2 117.2(3) . .
O2 N1 O1 125.8(3) . .
O2 N1 N2 117.0(3) . .
N1 N2 C1 118.5(3) . .
N1 N2 C2 117.2(3) . .
C2 N2 C1 124.0(3) . .
O3 N3 N4 117.2(3) . .
O4 N3 O3 124.9(3) . .
O4 N3 N4 117.9(3) . .
N3 N4 C2 119.2(3) . .
N3 N4 C3 118.9(3) . .
C3 N4 C2 119.1(2) . .
O5 N5 O6 125.3(3) . .
O5 N5 N6 117.9(3) . .
O6 N5 N6 116.7(3) . .
N5 N6 C3 117.3(3) . .
N5 N6 C4 118.7(2) . .
C4 N6 C3 124.0(3) . .
O7 N7 N8 116.8(4) . .
O8 N7 O7 125.9(3) . .
O8 N7 N8 117.3(3) . .
N7 N8 C1 119.2(3) . .
N7 N8 C4 120.0(3) . .
C4 N8 C1 120.9(2) . .
N2 C1 N8 113.4(3) . .
N2 C1 H1A 108.9 . .
N2 C1 H1B 108.9 . .
N8 C1 H1A 108.9 . .
N8 C1 H1B 108.9 . .
H1A C1 H1B 107.7 . .
N2 C2 N4 111.6(2) . .
N2 C2 H2A 109.3 . .
N2 C2 H2B 109.3 . .
N4 C2 H2A 109.3 . .
N4 C2 H2B 109.3 . .
H2A C2 H2B 108.0 . .
N4 C3 N6 111.9(2) . .
N4 C3 H3A 109.2 . .
N4 C3 H3B 109.2 . .
N6 C3 H3A 109.2 . .
N6 C3 H3B 109.2 . .
H3A C3 H3B 107.9 . .
N6 C4 N8 113.6(3) . .
N6 C4 H4A 108.8 . .
N6 C4 H4B 108.8 . .
N8 C4 H4A 108.8 . .
N8 C4 H4B 108.8 . .
H4A C4 H4B 107.7 . .
C5 N9 H9 114.6 . .
C12 N9 H9 114.7 . .
C12 N9 C5 106.7(4) . .
N9 C5 H5A 110.8 . .
N9 C5 H5B 110.8 . .
N9 C5 C6 104.8(4) . .
H5A C5 H5B 108.9 . .
C6 C5 H5A 110.8 . .
C6 C5 H5B 110.8 . .
C5 C6 H6A 110.8 . .
C5 C6 H6B 110.8 . .
H6A C6 H6B 108.9 . .
C7 C6 C5 104.8(4) . .
C7 C6 H6A 110.8 . .
C7 C6 H6B 110.8 . .
C8 C7 C6 132.5(4) . .
C8 C7 C12 120.6(3) . .
C12 C7 C6 106.9(3) . .
C7 C8 H8 121.1 . .
C7 C8 C9 117.9(4) . .
C9 C8 H8 121.1 . .
C8 C9 H9A 119.1 . .
C10 C9 C8 121.9(4) . .
C10 C9 H9A 119.1 . .
C9 C10 H10 120.1 . .
C9 C10 C11 119.8(4) . .
C11 C10 H10 120.1 . .
C10 C11 H11 120.5 . .
C10 C11 C12 119.0(4) . .
C12 C11 H11 120.5 . .
C7 C12 N9 111.2(3) . .
C11 C12 N9 127.9(4) . .
C11 C12 C7 120.9(3) . .

loop_
_geom_bond_atom_site_label_1
_geom_bond_atom_site_label_2
_geom_bond_distance
_geom_bond_site_symmetry_2
O1 N1 1.223(4) .
O2 N1 1.216(5) .
O3 N3 1.226(5) .
O4 N3 1.215(5) .
O5 N5 1.217(4) .
O6 N5 1.226(4) .
O7 N7 1.219(5) .
O8 N7 1.215(5) .
N1 N2 1.364(4) .
N2 C1 1.452(4) .
N2 C2 1.451(4) .
N3 N4 1.380(3) .
N4 C2 1.456(4) .
N4 C3 1.452(4) .
N5 N6 1.364(4) .
N6 C3 1.454(4) .
N6 C4 1.448(4) .
N7 N8 1.394(4) .
N8 C1 1.453(5) .
N8 C4 1.449(5) .
C1 H1A 0.9700 .
C1 H1B 0.9700 .
C2 H2A 0.9700 .
C2 H2B 0.9700 .
C3 H3A 0.9700 .
C3 H3B 0.9700 .
C4 H4A 0.9700 .
C4 H4B 0.9700 .
N9 H9 0.8601 .
N9 C5 1.451(8) .
N9 C12 1.415(5) .
C5 H5A 0.9700 .
C5 H5B 0.9700 .
C5 C6 1.506(9) .
C6 H6A 0.9700 .
C6 H6B 0.9700 .
C6 C7 1.489(6) .
C7 C8 1.362(5) .
C7 C12 1.396(5) .
C8 H8 0.9300 .
C8 C9 1.400(7) .
C9 H9A 0.9300 .
C9 C10 1.374(7) .
C10 H10 0.9300 .
C10 C11 1.376(6) .
C11 H11 0.9300 .
C11 C12 1.380(5) .
